data_2312873
loop_
_publ_author_name
'van der Lee, Arie'
'Stroia, Ioan'
'Huang, Li Bo'
'Licsandru, Erol'
'Kocsis, Istvan'
'Deleanu, Mihail'
'H&#xfc;bschle, Christian'
'Barboiu, Mihail'
'P&#xe9;rez, Olivier'

_publ_section_title
;
 Deciphering unusually large modulations in two related organic hydroxy
 channel structures.
;
_journal_issue 'Pt 4'
_journal_name_full 'Acta crystallographica Section B, Structural science, crystal engineering and materials'
_journal_page_first 375
_journal_page_last 390
_journal_paper_doi 10.1107/S2052520626004932
_journal_volume 82
_journal_year 2026
_chemical_formula_sum 'C8 H14 N4 O4'
_chemical_formula_weight 246.4
_space_group_crystal_system monoclinic
_space_group_IT_number 5
_space_group_name_Hall 'C 2y'
_space_group_name_H-M_alt 'C 1 2 1'
_space_group_ssg_name C2(\a0\g)0
_cell_angle_alpha 90
_cell_angle_beta 91.410(7)
_cell_angle_gamma 90
_cell_formula_units_Z 4
_cell_length_a 11.5160(11)
_cell_length_b 4.6189(10)
_cell_length_c 26.775(2)
_cell_measurement_temperature 176
_cell_modulation_dimension 1
_cell_volume 1423.8(4)
_computing_cell_refinement 'CrysAlisPro (Rigaku, 2020)'
_computing_data_collection 'CrysAlisPro (Rigaku, 2020)'
_computing_data_reduction 'CrysAlisPro (Rigaku, 2020)'
_computing_molecular_graphics ' Mercury (Macrae et al., 2020), MoleCootQt (Hubschle et al., 2011)'
_computing_publication_material 'JANA2020 (Petricek et al., 2023)'
_computing_structure_refinement 'JANA2020 (Petricek et al., 2023)'
_computing_structure_solution 'Superflip (Palatinus & Chapuis, 2007)'
_diffrn_ambient_temperature 176
_diffrn_detector 'CCD plate'
_diffrn_detector_area_resol_mean 16.0143
_diffrn_detector_type Sapphire3
_diffrn_measured_fraction_theta_full 0.98
_diffrn_measured_fraction_theta_max 0.86
_diffrn_measurement_details
;
#__ type_ start__ end____ width___ exp.time_
  1 omega   -5.00   31.00   0.3000   57.5000
omega____ theta____ kappa____ phi______ frames
    -       13.9388  -57.0000  -30.0000 120

#__ type_ start__ end____ width___ exp.time_
  2 omega  -24.00   70.20   0.3000   57.5000
omega____ theta____ kappa____ phi______ frames
    -       13.9388    0.0000 -120.0000 314

#__ type_ start__ end____ width___ exp.time_
  3 omega  -19.00   27.20   0.3000   57.5000
omega____ theta____ kappa____ phi______ frames
    -      -13.1576 -100.0000  120.0000 154

#__ type_ start__ end____ width___ exp.time_
  4 omega   -8.00   84.10   0.3000   57.5000
omega____ theta____ kappa____ phi______ frames
    -       13.9388   38.0000  120.0000 307

#__ type_ start__ end____ width___ exp.time_
  5 omega   41.00   81.20   0.3000   57.5000
omega____ theta____ kappa____ phi______ frames
    -       13.9388  179.0000  -30.0000 134

#__ type_ start__ end____ width___ exp.time_
  6 omega  -69.00  -67.50   0.3000   57.5000
omega____ theta____ kappa____ phi______ frames
    -      -13.1576  131.0000 -159.0000 5

;
_diffrn_measurement_device 'four-circle diffractometer'
_diffrn_measurement_device_type 'Oxford Diffraction CCD Gemini-S'
_diffrn_measurement_method 'Oxford Diffraction CCD'
_diffrn_orient_matrix_UB_11 0.0022745000
_diffrn_orient_matrix_UB_12 0.0061483000
_diffrn_orient_matrix_UB_13 -0.0193696000
_diffrn_orient_matrix_UB_21 0.0204445000
_diffrn_orient_matrix_UB_22 0.0035878000
_diffrn_orient_matrix_UB_23 0.0052181000
_diffrn_orient_matrix_UB_31 0.0005608000
_diffrn_orient_matrix_UB_32 -0.1533257000
_diffrn_orient_matrix_UB_33 -0.0006529000
_diffrn_radiation_monochromator graphite
_diffrn_radiation_probe x-ray
_diffrn_radiation_type 'Mo K\a'
_diffrn_radiation_wavelength 0.71073
_diffrn_reflns_av_R_equivalents 0.0346
_diffrn_reflns_av_unetI/netI 0.0881
_diffrn_reflns_limit_h_max 14
_diffrn_reflns_limit_h_min -10
_diffrn_reflns_limit_index_m_1_max 3
_diffrn_reflns_limit_index_m_1_min -3
_diffrn_reflns_limit_k_max 5
_diffrn_reflns_limit_k_min -5
_diffrn_reflns_limit_l_max 35
_diffrn_reflns_limit_l_min -34
_diffrn_reflns_number 31811
_diffrn_reflns_theta_full 25.61
_diffrn_reflns_theta_max 27.91
_diffrn_reflns_theta_min 1.52
_diffrn_source 'fine-focus sealed X-ray tube'
_exptl_absorpt_coefficient_mu 0.082
_exptl_crystal_colour colourless
_exptl_crystal_density_diffrn 1.1493
_exptl_crystal_description block
_exptl_crystal_F_000 544
_exptl_crystal_size_max 0.08
_exptl_crystal_size_mid 0.15
_exptl_crystal_size_min 0.22
_refine_diff_density_max 0.27
_refine_diff_density_min -0.23
_refine_ls_abs_structure_details '  7106 of Friedel pairs used in the refinement'
_refine_ls_extinction_coef 5400(1900)
_refine_ls_extinction_method 'B-C type 1 Gaussian isotropic (Becker & Coppens, 1974)'
_refine_ls_goodness_of_fit_gt 1.1854
_refine_ls_goodness_of_fit_ref 1.2122
_refine_ls_hydrogen_treatment mixed
_refine_ls_number_constraints 36
_refine_ls_number_parameters 557
_refine_ls_number_reflns 18579
_refine_ls_number_restraints 0
_refine_ls_R_factor_all 0.1012
_refine_ls_R_factor_gt 0.0530
_refine_ls_shift/su_max 0.0103
_refine_ls_shift/su_mean 0.0004
_refine_ls_structure_factor_coef F
_refine_ls_weighting_details 'calc w=1/[\s^2^(Fo)+(0.04P)^2^+0.0000P] where P=Fo'
_refine_ls_weighting_scheme sigma
_refine_ls_wR_factor_gt 0.0743
_refine_ls_wR_factor_ref 0.1015
_reflns_number_gt 10348
_reflns_number_total 18579
_reflns_threshold_expression I>3\s(I)
_cod_data_source_file dk5147.cif
_cod_data_source_block 1
_cod_original_formula_sum 'C8 O4 N4 H14'
_cod_database_code 2312873
_diffrn_reflns_av_suneti_over_neti 0.0551

loop_
_space_group_symop_id
_space_group_symop_operation_xyz
1 x,y,z
2 -x,y,-z
3 x+0.5,y+0.5,z
4 -x+0.5,y+0.5,-z

loop_
_space_group_symop_ssg_id
_space_group_symop_ssg_operation_algebraic
1 x1,x2,x3,x4
2 -x1,x2,-x3,-x4
3 x1+1/2,x2+1/2,x3,x4
4 -x1+1/2,x2+1/2,-x3,-x4

loop_
_atom_site_label
_atom_site_type_symbol
_atom_site_fract_x
_atom_site_fract_y
_atom_site_fract_z
_atom_site_adp_type
_atom_site_U_iso_or_equiv
_atom_site_site_symmetry_multiplicity
_atom_site_occupancy
_atom_site_calc_flag
_atom_site_refinement_flags
_atom_site_disorder_assembly
_atom_site_disorder_group
O-2 O 0.37529(8) 0.4856(3) 0.54238(4) Uani 0.0246(3) 4 1 d . . .
O-1 O 0.43274(7) 1.138389 0.66922(3) Uani 0.0261(3) 4 1 d . . .
O-3 O 0.10824(9) 0.8957(3) 0.55738(4) Uani 0.0362(4) 4 1 d . . .
N-2 N 0.35865(9) 0.7167(3) 0.63832(4) Uani 0.0229(3) 4 1 d . . .
N-1 N 0.47967(9) 0.7107(3) 0.70621(4) Uani 0.0250(3) 4 1 d . . .
C-9 C 0.42481(10) 0.8716(3) 0.67121(4) Uani 0.0179(4) 4 1 d . . .
C-4 C 0.38924(15) 0.7143(5) 0.86480(6) Uani 0.0460(6) 4 1 d . . .
C-6 C 0.53377(12) 0.7251(4) 0.79487(5) Uani 0.0328(5) 4 1 d . . .
C-5 C 0.41548(14) 0.8180(4) 0.81251(6) Uani 0.0391(5) 4 1 d . . .
C-12 C 0.17246(11) 0.7397(4) 0.59452(5) Uani 0.0244(4) 4 1 d . . .
C-10 C 0.29710(11) 0.8484(3) 0.59602(5) Uani 0.0200(4) 4 1 d . . .
C-3 C 0.27028(15) 0.7982(5) 0.88244(6) Uani 0.0484(6) 4 1 d . . .
C-7 C 0.56280(12) 0.8274(4) 0.74280(5) Uani 0.0273(4) 4 1 d . . .
C-8 C 0.68519(13) 0.7465(4) 0.72892(6) Uani 0.0426(6) 4 1 d . . .
C-2 C 0.24440(17) 0.6991(5) 0.93420(6) Uani 0.0631(8) 4 1 d . . .
C-1 C 0.12493(18) 0.7803(6) 0.95160(7) Uani 0.0769(9) 4 1 d . . .
C-11 C 0.36089(11) 0.7906(3) 0.54838(5) Uani 0.0215(4) 4 1 d . . .
H1o2 H 0.3777(14) 0.451(4) 0.5169(6) Uiso 0.0296 4 1 d . . .
H1o3 H 0.0507(17) 0.889(5) 0.5558(7) Uiso 0.0434 4 1 d . . .
H1C-4 H 0.397764 0.507759 0.866435 Uiso 0.0552 4 1 d . . .
H2C-4 H 0.447399 0.786403 0.887897 Uiso 0.0552 4 1 d . . .
H1C-6 H 0.539803 0.517967 0.796434 Uiso 0.0393 4 1 d . . .
H2C-6 H 0.592624 0.79044 0.818251 Uiso 0.0393 4 1 d . . .
H1C-5 H 0.409678 1.025209 0.811194 Uiso 0.047 4 1 d . . .
H2C-5 H 0.356502 0.748997 0.78951 Uiso 0.047 4 1 d . . .
H1C-12 H 0.171501 0.537195 0.586439 Uiso 0.0293 4 1 d . . .
H2C-12 H 0.138495 0.770064 0.626486 Uiso 0.0293 4 1 d . . .
H1C-10 H 0.294477 1.055075 0.599563 Uiso 0.024 4 1 d . . .
H1C-3 H 0.261381 1.004588 0.880389 Uiso 0.0581 4 1 d . . .
H2C-3 H 0.212093 0.724909 0.859471 Uiso 0.0581 4 1 d . . .
H1C-7 H 0.557998 1.03492 0.742781 Uiso 0.0328 4 1 d . . .
H1C-8 H 0.738909 0.821853 0.753428 Uiso 0.0512 4 1 d . . .
H2C-8 H 0.692283 0.539719 0.727571 Uiso 0.0512 4 1 d . . .
H3C-8 H 0.70177 0.82678 0.696966 Uiso 0.0512 4 1 d . . .
H1C-2 H 0.302087 0.774226 0.957221 Uiso 0.0757 4 1 d . . .
H2C-2 H 0.254092 0.492964 0.936347 Uiso 0.0757 4 1 d . . .
H1C-1 H 0.114563 0.708551 0.984722 Uiso 0.0923 4 1 d . . .
H2C-1 H 0.11735 0.986615 0.951464 Uiso 0.0923 4 1 d . . .
H3C-1 H 0.067186 0.697233 0.929656 Uiso 0.0923 4 1 d . . .
H1C-11 H 0.316701 0.866421 0.520462 Uiso 0.0258 4 1 d . . .
H2C-11 H 0.435728 0.882034 0.550217 Uiso 0.0258 4 1 d . . .
H1N-1 H 0.464742 0.526157 0.707087 Uiso 0.03 4 1 d . . .
H1N-2 H 0.352728 0.530649 0.642681 Uiso 0.0275 4 1 d . . .

loop_
_atom_site_aniso_label
_atom_site_aniso_type_symbol
_atom_site_aniso_U_11
_atom_site_aniso_U_22
_atom_site_aniso_U_33
_atom_site_aniso_U_12
_atom_site_aniso_U_13
_atom_site_aniso_U_23
O-2 O 0.0261(5) 0.0232(5) 0.0247(5) 0.0024(4) 0.0019(4) -0.0026(5)
O-1 O 0.0306(5) 0.0132(5) 0.0339(6) -0.0003(4) -0.0088(4) 0.0009(4)
O-3 O 0.0198(5) 0.0492(7) 0.0392(7) 0.0052(5) -0.0076(5) 0.0101(5)
N-2 N 0.0288(6) 0.0125(6) 0.0268(6) 0.0003(4) -0.0091(5) 0.0021(5)
N-1 N 0.0333(6) 0.0145(6) 0.0265(6) -0.0025(5) -0.0100(5) 0.0006(5)
C-9 C 0.0177(6) 0.0171(8) 0.0189(7) 0.0014(5) 0.0020(5) 0.0007(5)
C-4 C 0.0556(11) 0.0488(11) 0.0336(8) -0.0002(8) -0.0006(7) -0.0023(8)
C-6 C 0.0379(9) 0.0306(9) 0.0293(7) 0.0000(6) -0.0117(6) -0.0019(6)
C-5 C 0.0447(10) 0.0380(9) 0.0345(8) -0.0007(7) -0.0048(7) -0.0021(7)
C-12 C 0.0211(7) 0.0269(8) 0.0253(7) 0.0033(5) 0.0004(5) 0.0028(6)
C-10 C 0.0234(7) 0.0129(7) 0.0233(7) 0.0017(5) -0.0053(5) 0.0015(5)
C-3 C 0.0537(12) 0.0522(11) 0.0395(9) -0.0021(8) 0.0011(8) -0.0057(8)
C-7 C 0.0313(8) 0.0195(7) 0.0307(8) -0.0033(6) -0.0107(6) -0.0006(6)
C-8 C 0.0330(9) 0.0499(11) 0.0448(10) -0.0067(7) -0.0053(7) 0.0030(8)
C-2 C 0.0708(14) 0.0729(15) 0.0462(10) 0.0041(12) 0.0126(10) 0.0008(11)
C-1 C 0.0728(16) 0.0987(19) 0.0601(12) -0.0054(13) 0.0193(11) -0.0058(13)
C-11 C 0.0162(6) 0.0197(7) 0.0284(7) -0.0004(5) -0.0028(5) 0.0042(5)

loop_
_atom_site_displace_Fourier_id
_atom_site_displace_Fourier_atom_site_label
_atom_site_displace_Fourier_axis
_atom_site_displace_Fourier_wave_vector_seq_id
O-2_x_1 O-2 x 1
O-2_y_1 O-2 y 1
O-2_z_1 O-2 z 1
O-2_x_2 O-2 x 2
O-2_y_2 O-2 y 2
O-2_z_2 O-2 z 2
O-2_x_3 O-2 x 3
O-2_y_3 O-2 y 3
O-2_z_3 O-2 z 3
O-1_x_1 O-1 x 1
O-1_y_1 O-1 y 1
O-1_z_1 O-1 z 1
O-1_x_2 O-1 x 2
O-1_y_2 O-1 y 2
O-1_z_2 O-1 z 2
O-1_x_3 O-1 x 3
O-1_y_3 O-1 y 3
O-1_z_3 O-1 z 3
O-3_x_1 O-3 x 1
O-3_y_1 O-3 y 1
O-3_z_1 O-3 z 1
O-3_x_2 O-3 x 2
O-3_y_2 O-3 y 2
O-3_z_2 O-3 z 2
O-3_x_3 O-3 x 3
O-3_y_3 O-3 y 3
O-3_z_3 O-3 z 3
N-2_x_1 N-2 x 1
N-2_y_1 N-2 y 1
N-2_z_1 N-2 z 1
N-2_x_2 N-2 x 2
N-2_y_2 N-2 y 2
N-2_z_2 N-2 z 2
N-2_x_3 N-2 x 3
N-2_y_3 N-2 y 3
N-2_z_3 N-2 z 3
N-1_x_1 N-1 x 1
N-1_y_1 N-1 y 1
N-1_z_1 N-1 z 1
N-1_x_2 N-1 x 2
N-1_y_2 N-1 y 2
N-1_z_2 N-1 z 2
N-1_x_3 N-1 x 3
N-1_y_3 N-1 y 3
N-1_z_3 N-1 z 3
C-9_x_1 C-9 x 1
C-9_y_1 C-9 y 1
C-9_z_1 C-9 z 1
C-9_x_2 C-9 x 2
C-9_y_2 C-9 y 2
C-9_z_2 C-9 z 2
C-9_x_3 C-9 x 3
C-9_y_3 C-9 y 3
C-9_z_3 C-9 z 3
C-4_x_1 C-4 x 1
C-4_y_1 C-4 y 1
C-4_z_1 C-4 z 1
C-4_x_2 C-4 x 2
C-4_y_2 C-4 y 2
C-4_z_2 C-4 z 2
C-4_x_3 C-4 x 3
C-4_y_3 C-4 y 3
C-4_z_3 C-4 z 3
C-6_x_1 C-6 x 1
C-6_y_1 C-6 y 1
C-6_z_1 C-6 z 1
C-6_x_2 C-6 x 2
C-6_y_2 C-6 y 2
C-6_z_2 C-6 z 2
C-6_x_3 C-6 x 3
C-6_y_3 C-6 y 3
C-6_z_3 C-6 z 3
C-5_x_1 C-5 x 1
C-5_y_1 C-5 y 1
C-5_z_1 C-5 z 1
C-5_x_2 C-5 x 2
C-5_y_2 C-5 y 2
C-5_z_2 C-5 z 2
C-5_x_3 C-5 x 3
C-5_y_3 C-5 y 3
C-5_z_3 C-5 z 3
C-12_x_1 C-12 x 1
C-12_y_1 C-12 y 1
C-12_z_1 C-12 z 1
C-12_x_2 C-12 x 2
C-12_y_2 C-12 y 2
C-12_z_2 C-12 z 2
C-12_x_3 C-12 x 3
C-12_y_3 C-12 y 3
C-12_z_3 C-12 z 3
C-10_x_1 C-10 x 1
C-10_y_1 C-10 y 1
C-10_z_1 C-10 z 1
C-10_x_2 C-10 x 2
C-10_y_2 C-10 y 2
C-10_z_2 C-10 z 2
C-10_x_3 C-10 x 3
C-10_y_3 C-10 y 3
C-10_z_3 C-10 z 3
C-3_x_1 C-3 x 1
C-3_y_1 C-3 y 1
C-3_z_1 C-3 z 1
C-3_x_2 C-3 x 2
C-3_y_2 C-3 y 2
C-3_z_2 C-3 z 2
C-3_x_3 C-3 x 3
C-3_y_3 C-3 y 3
C-3_z_3 C-3 z 3
C-7_x_1 C-7 x 1
C-7_y_1 C-7 y 1
C-7_z_1 C-7 z 1
C-7_x_2 C-7 x 2
C-7_y_2 C-7 y 2
C-7_z_2 C-7 z 2
C-7_x_3 C-7 x 3
C-7_y_3 C-7 y 3
C-7_z_3 C-7 z 3
C-8_x_1 C-8 x 1
C-8_y_1 C-8 y 1
C-8_z_1 C-8 z 1
C-8_x_2 C-8 x 2
C-8_y_2 C-8 y 2
C-8_z_2 C-8 z 2
C-8_x_3 C-8 x 3
C-8_y_3 C-8 y 3
C-8_z_3 C-8 z 3
C-2_x_1 C-2 x 1
C-2_y_1 C-2 y 1
C-2_z_1 C-2 z 1
C-2_x_2 C-2 x 2
C-2_y_2 C-2 y 2
C-2_z_2 C-2 z 2
C-2_x_3 C-2 x 3
C-2_y_3 C-2 y 3
C-2_z_3 C-2 z 3
C-1_x_1 C-1 x 1
C-1_y_1 C-1 y 1
C-1_z_1 C-1 z 1
C-1_x_2 C-1 x 2
C-1_y_2 C-1 y 2
C-1_z_2 C-1 z 2
C-1_x_3 C-1 x 3
C-1_y_3 C-1 y 3
C-1_z_3 C-1 z 3
C-11_x_1 C-11 x 1
C-11_y_1 C-11 y 1
C-11_z_1 C-11 z 1
C-11_x_2 C-11 x 2
C-11_y_2 C-11 y 2
C-11_z_2 C-11 z 2
C-11_x_3 C-11 x 3
C-11_y_3 C-11 y 3
C-11_z_3 C-11 z 3
H1o2_x_1 H1o2 x 1
H1o2_y_1 H1o2 y 1
H1o2_z_1 H1o2 z 1
H1o2_x_2 H1o2 x 2
H1o2_y_2 H1o2 y 2
H1o2_z_2 H1o2 z 2
H1o2_x_3 H1o2 x 3
H1o2_y_3 H1o2 y 3
H1o2_z_3 H1o2 z 3
H1o3_x_1 H1o3 x 1
H1o3_y_1 H1o3 y 1
H1o3_z_1 H1o3 z 1
H1o3_x_2 H1o3 x 2
H1o3_y_2 H1o3 y 2
H1o3_z_2 H1o3 z 2
H1o3_x_3 H1o3 x 3
H1o3_y_3 H1o3 y 3
H1o3_z_3 H1o3 z 3
H1C-4_x_1 H1C-4 x 1
H1C-4_y_1 H1C-4 y 1
H1C-4_z_1 H1C-4 z 1
H1C-4_x_2 H1C-4 x 2
H1C-4_y_2 H1C-4 y 2
H1C-4_z_2 H1C-4 z 2
H2C-4_x_1 H2C-4 x 1
H2C-4_y_1 H2C-4 y 1
H2C-4_z_1 H2C-4 z 1
H2C-4_x_2 H2C-4 x 2
H2C-4_y_2 H2C-4 y 2
H2C-4_z_2 H2C-4 z 2
H1C-6_x_1 H1C-6 x 1
H1C-6_y_1 H1C-6 y 1
H1C-6_z_1 H1C-6 z 1
H1C-6_x_2 H1C-6 x 2
H1C-6_y_2 H1C-6 y 2
H1C-6_z_2 H1C-6 z 2
H2C-6_x_1 H2C-6 x 1
H2C-6_y_1 H2C-6 y 1
H2C-6_z_1 H2C-6 z 1
H2C-6_x_2 H2C-6 x 2
H2C-6_y_2 H2C-6 y 2
H2C-6_z_2 H2C-6 z 2
H1C-5_x_1 H1C-5 x 1
H1C-5_y_1 H1C-5 y 1
H1C-5_z_1 H1C-5 z 1
H1C-5_x_2 H1C-5 x 2
H1C-5_y_2 H1C-5 y 2
H1C-5_z_2 H1C-5 z 2
H2C-5_x_1 H2C-5 x 1
H2C-5_y_1 H2C-5 y 1
H2C-5_z_1 H2C-5 z 1
H2C-5_x_2 H2C-5 x 2
H2C-5_y_2 H2C-5 y 2
H2C-5_z_2 H2C-5 z 2
H1C-12_x_1 H1C-12 x 1
H1C-12_y_1 H1C-12 y 1
H1C-12_z_1 H1C-12 z 1
H1C-12_x_2 H1C-12 x 2
H1C-12_y_2 H1C-12 y 2
H1C-12_z_2 H1C-12 z 2
H2C-12_x_1 H2C-12 x 1
H2C-12_y_1 H2C-12 y 1
H2C-12_z_1 H2C-12 z 1
H2C-12_x_2 H2C-12 x 2
H2C-12_y_2 H2C-12 y 2
H2C-12_z_2 H2C-12 z 2
H1C-10_x_1 H1C-10 x 1
H1C-10_y_1 H1C-10 y 1
H1C-10_z_1 H1C-10 z 1
H1C-10_x_2 H1C-10 x 2
H1C-10_y_2 H1C-10 y 2
H1C-10_z_2 H1C-10 z 2
H1C-3_x_1 H1C-3 x 1
H1C-3_y_1 H1C-3 y 1
H1C-3_z_1 H1C-3 z 1
H1C-3_x_2 H1C-3 x 2
H1C-3_y_2 H1C-3 y 2
H1C-3_z_2 H1C-3 z 2
H2C-3_x_1 H2C-3 x 1
H2C-3_y_1 H2C-3 y 1
H2C-3_z_1 H2C-3 z 1
H2C-3_x_2 H2C-3 x 2
H2C-3_y_2 H2C-3 y 2
H2C-3_z_2 H2C-3 z 2
H1C-7_x_1 H1C-7 x 1
H1C-7_y_1 H1C-7 y 1
H1C-7_z_1 H1C-7 z 1
H1C-7_x_2 H1C-7 x 2
H1C-7_y_2 H1C-7 y 2
H1C-7_z_2 H1C-7 z 2
H1C-8_x_1 H1C-8 x 1
H1C-8_y_1 H1C-8 y 1
H1C-8_z_1 H1C-8 z 1
H1C-8_x_2 H1C-8 x 2
H1C-8_y_2 H1C-8 y 2
H1C-8_z_2 H1C-8 z 2
H2C-8_x_1 H2C-8 x 1
H2C-8_y_1 H2C-8 y 1
H2C-8_z_1 H2C-8 z 1
H2C-8_x_2 H2C-8 x 2
H2C-8_y_2 H2C-8 y 2
H2C-8_z_2 H2C-8 z 2
H3C-8_x_1 H3C-8 x 1
H3C-8_y_1 H3C-8 y 1
H3C-8_z_1 H3C-8 z 1
H3C-8_x_2 H3C-8 x 2
H3C-8_y_2 H3C-8 y 2
H3C-8_z_2 H3C-8 z 2
H1C-2_x_1 H1C-2 x 1
H1C-2_y_1 H1C-2 y 1
H1C-2_z_1 H1C-2 z 1
H1C-2_x_2 H1C-2 x 2
H1C-2_y_2 H1C-2 y 2
H1C-2_z_2 H1C-2 z 2
H2C-2_x_1 H2C-2 x 1
H2C-2_y_1 H2C-2 y 1
H2C-2_z_1 H2C-2 z 1
H2C-2_x_2 H2C-2 x 2
H2C-2_y_2 H2C-2 y 2
H2C-2_z_2 H2C-2 z 2
H1C-1_x_1 H1C-1 x 1
H1C-1_y_1 H1C-1 y 1
H1C-1_z_1 H1C-1 z 1
H1C-1_x_2 H1C-1 x 2
H1C-1_y_2 H1C-1 y 2
H1C-1_z_2 H1C-1 z 2
H2C-1_x_1 H2C-1 x 1
H2C-1_y_1 H2C-1 y 1
H2C-1_z_1 H2C-1 z 1
H2C-1_x_2 H2C-1 x 2
H2C-1_y_2 H2C-1 y 2
H2C-1_z_2 H2C-1 z 2
H3C-1_x_1 H3C-1 x 1
H3C-1_y_1 H3C-1 y 1
H3C-1_z_1 H3C-1 z 1
H3C-1_x_2 H3C-1 x 2
H3C-1_y_2 H3C-1 y 2
H3C-1_z_2 H3C-1 z 2
H1C-11_x_1 H1C-11 x 1
H1C-11_y_1 H1C-11 y 1
H1C-11_z_1 H1C-11 z 1
H1C-11_x_2 H1C-11 x 2
H1C-11_y_2 H1C-11 y 2
H1C-11_z_2 H1C-11 z 2
H2C-11_x_1 H2C-11 x 1
H2C-11_y_1 H2C-11 y 1
H2C-11_z_1 H2C-11 z 1
H2C-11_x_2 H2C-11 x 2
H2C-11_y_2 H2C-11 y 2
H2C-11_z_2 H2C-11 z 2
H1N-1_x_1 H1N-1 x 1
H1N-1_y_1 H1N-1 y 1
H1N-1_z_1 H1N-1 z 1
H1N-1_x_2 H1N-1 x 2
H1N-1_y_2 H1N-1 y 2
H1N-1_z_2 H1N-1 z 2
H1N-2_x_1 H1N-2 x 1
H1N-2_y_1 H1N-2 y 1
H1N-2_z_1 H1N-2 z 1
H1N-2_x_2 H1N-2 x 2
H1N-2_y_2 H1N-2 y 2
H1N-2_z_2 H1N-2 z 2

loop_
_atom_site_displace_Fourier_param_id
_atom_site_displace_Fourier_param_cos
_atom_site_displace_Fourier_param_sin
O-2_x_1 -0.00383(10) -0.00293(10)
O-2_y_1 -0.0023(3) -0.0008(2)
O-2_z_1 -0.00323(5) 0.02695(5)
O-2_x_2 0.00035(9) -0.00164(9)
O-2_y_2 -0.0006(2) 0
O-2_z_2 -0.00016(4) 0.00098(4)
O-2_x_3 0 0
O-2_y_3 -0.00107(19) 0
O-2_z_3 -0.000022(5) 0
O-1_x_1 -0.02145(10) -0.01653(10)
O-1_y_1 0.0058(3) 0.0029(3)
O-1_z_1 -0.01298(5) 0.02107(5)
O-1_x_2 0.00052(10) -0.00178(10)
O-1_y_2 0 -0.0009(2)
O-1_z_2 -0.00088(4) 0.00057(5)
O-1_x_3 0.00034(12) 0
O-1_y_3 -0.0028(3) 0
O-1_z_3 -0.00065(5) -0.00032(5)
O-3_x_1 -0.00451(10) -0.00340(11)
O-3_y_1 -0.0027(3) -0.0035(3)
O-3_z_1 -0.00520(5) 0.02656(5)
O-3_x_2 0.00089(10) -0.00155(10)
O-3_y_2 0 -0.0011(2)
O-3_z_2 -0.00051(5) 0.00094(5)
O-3_x_3 0 0
O-3_y_3 0 -0.00001(3)
O-3_z_3 0 0
N-2_x_1 -0.01510(12) -0.01385(12)
N-2_y_1 0.0056(3) 0.0015(3)
N-2_z_1 -0.01191(5) 0.02403(5)
N-2_x_2 0.00108(11) -0.00183(11)
N-2_y_2 0 0
N-2_z_2 -0.00074(5) 0.00069(5)
N-2_x_3 0 0
N-2_y_3 0 0.0010(3)
N-2_z_3 -0.00048(6) 0
N-1_x_1 -0.03481(13) -0.01569(12)
N-1_y_1 0.0073(3) 0.0021(3)
N-1_z_1 -0.01168(5) 0.01651(5)
N-1_x_2 0.00066(12) -0.00363(12)
N-1_y_2 0 0
N-1_z_2 -0.00112(5) 0.00089(5)
N-1_x_3 0.00085(12) 0
N-1_y_3 0 0
N-1_z_3 -0.00051(6) -0.00044(6)
C-9_x_1 -0.02333(14) -0.01470(14)
C-9_y_1 0.0067(4) 0.0025(4)
C-9_z_1 -0.01272(6) 0.02037(6)
C-9_x_2 0.00084(14) -0.00237(14)
C-9_y_2 0 0
C-9_z_2 -0.00088(6) 0.00060(6)
C-9_x_3 0.00079(16) 0
C-9_y_3 0 0.0023(4)
C-9_z_3 -0.00061(7) 0
C-4_x_1 -0.0114(2) -0.0647(2)
C-4_y_1 -0.0118(5) 0.0044(5)
C-4_z_1 -0.01365(7) 0.00698(7)
C-4_x_2 0.00221(13) -0.00353(13)
C-4_y_2 0.00124(18) -0.0012(2)
C-4_z_2 -0.00118(5) 0
C-4_x_3 0 0
C-4_y_3 0 0
C-4_z_3 0 0
C-6_x_1 -0.02281(16) -0.04858(17)
C-6_y_1 -0.0051(4) 0.0074(4)
C-6_z_1 -0.01709(7) 0.01368(7)
C-6_x_2 0.00198(12) -0.00263(12)
C-6_y_2 0 -0.00093(19)
C-6_z_2 -0.00114(5) 0
C-6_x_3 0 0
C-6_y_3 0 0
C-6_z_3 0 0
C-5_x_1 -0.02643(18) -0.04962(19)
C-5_y_1 -0.0065(4) 0.0088(5)
C-5_z_1 -0.01331(7) 0.01016(7)
C-5_x_2 0.00094(12) -0.00339(12)
C-5_y_2 0 -0.0011(2)
C-5_z_2 -0.00125(5) 0.00025(4)
C-5_x_3 0 0
C-5_y_3 0 0
C-5_z_3 0 0
C-12_x_1 -0.01165(14) -0.00572(14)
C-12_y_1 0.0054(4) -0.0031(4)
C-12_z_1 -0.00714(7) 0.02572(6)
C-12_x_2 0 -0.00153(12)
C-12_y_2 0.0005(2) 0
C-12_z_2 -0.00052(5) 0.00088(6)
C-12_x_3 0 0
C-12_y_3 0 0
C-12_z_3 0 0
C-10_x_1 -0.01038(14) -0.00807(14)
C-10_y_1 0.0042(4) 0
C-10_z_1 -0.00842(6) 0.02548(6)
C-10_x_2 0.00071(11) -0.00127(11)
C-10_y_2 0 0
C-10_z_2 -0.00058(5) 0.00087(5)
C-10_x_3 0 0
C-10_y_3 0 0.00012(2)
C-10_z_3 0 0
C-3_x_1 -0.01350(19) -0.06645(19)
C-3_y_1 -0.0098(5) 0.0060(5)
C-3_z_1 -0.00862(8) 0.00396(8)
C-3_x_2 0.00140(13) -0.00476(13)
C-3_y_2 0.0014(2) -0.00137(18)
C-3_z_2 -0.00103(5) 0
C-3_x_3 0 0
C-3_y_3 0 0
C-3_z_3 0 0
C-7_x_1 -0.03084(16) -0.03240(15)
C-7_y_1 0.0050(4) 0.0059(4)
C-7_z_1 -0.01499(7) 0.01680(7)
C-7_x_2 0.00212(11) -0.00289(7)
C-7_y_2 0 0
C-7_z_2 -0.00112(5) 0.00033(4)
C-7_x_3 0 0
C-7_y_3 0 0
C-7_z_3 0 0
C-8_x_1 -0.02627(16) -0.03205(17)
C-8_y_1 0.0137(5) 0.0057(5)
C-8_z_1 -0.01860(8) 0.02034(8)
C-8_x_2 0.00324(11) -0.0022
C-8_y_2 0 0
C-8_z_2 -0.00105(6) 0
C-8_x_3 0 0
C-8_y_3 0 0
C-8_z_3 0 0
C-2_x_1 0.0046(2) -0.0760(2)
C-2_y_1 -0.0112(5) 0
C-2_z_1 -0.00769(8) 0.00206(8)
C-2_x_2 0.00279(15) -0.00478(15)
C-2_y_2 0.0024(3) 0
C-2_z_2 -0.00071(5) -0.00038(5)
C-2_x_3 0 0
C-2_y_3 0 0
C-2_z_3 0 0.000011(2)
C-1_x_1 0.0011(2) -0.0782(2)
C-1_y_1 -0.0084(6) 0.0032(5)
C-1_z_1 -0.00273(9) 0
C-1_x_2 0.00187(16) -0.00415(16)
C-1_y_2 0.0031(3) 0
C-1_z_2 -0.00176(6) 0.00087(5)
C-1_x_3 0 -0.000063(7)
C-1_y_3 0.000010(9) 0
C-1_z_3 0 0
C-11_x_1 -0.00338(14) -0.00489(13)
C-11_y_1 0 0
C-11_z_1 -0.00474(7) 0.02659(7)
C-11_x_2 0.00111(11) -0.00130(11)
C-11_y_2 0 0
C-11_z_2 -0.00035(6) 0.00106(6)
C-11_x_3 0 0
C-11_y_3 0 0
C-11_z_3 0 0
H1o2_x_1 -0.00383(10) -0.00293(10)
H1o2_y_1 -0.0023(3) -0.0008(2)
H1o2_z_1 -0.00323(5) 0.02695(5)
H1o2_x_2 0.00035(9) -0.00164(9)
H1o2_y_2 -0.0006(2) 0
H1o2_z_2 -0.00016(4) 0.00098(4)
H1o2_x_3 0 0
H1o2_y_3 -0.00107(19) 0
H1o2_z_3 -0.000022(5) 0
H1o3_x_1 -0.00451(10) -0.00340(11)
H1o3_y_1 -0.0027(3) -0.0035(3)
H1o3_z_1 -0.00520(5) 0.02656(5)
H1o3_x_2 0.00089(10) -0.00155(10)
H1o3_y_2 0 -0.0011(2)
H1o3_z_2 -0.00051(5) 0.00094(5)
H1o3_x_3 0 0
H1o3_y_3 0 -0.00001(3)
H1o3_z_3 0 0
H1C-4_x_1 -0.0109 -0.0657
H1C-4_y_1 -0.0123 0.004
H1C-4_z_1 -0.0146 0.0067
H1C-4_x_2 0.0022 -0.0035
H1C-4_y_2 0.0013 -0.0011
H1C-4_z_2 -0.0011 -0.0001
H2C-4_x_1 0.0042 -0.0689
H2C-4_y_1 -0.0179 -0.0039
H2C-4_z_1 -0.0166 0.0069
H2C-4_x_2 0.0035 -0.0027
H2C-4_y_2 0.0015 -0.0004
H2C-4_z_2 -0.0013 -0.0002
H1C-6_x_1 -0.0223 -0.0494
H1C-6_y_1 -0.0055 0.0074
H1C-6_z_1 -0.0185 0.0138
H1C-6_x_2 0.0019 -0.0025
H1C-6_y_2 0.0001 -0.001
H1C-6_z_2 -0.0011 -0.0001
H2C-6_x_1 -0.0118 -0.0562
H2C-6_y_1 -0.0128 0.0046
H2C-6_z_1 -0.0199 0.0132
H2C-6_x_2 0.0027 -0.002
H2C-6_y_2 -0.0002 -0.0017
H2C-6_z_2 -0.001 -0.0002
H1C-5_x_1 -0.0273 -0.0483
H1C-5_y_1 -0.0063 0.009
H1C-5_z_1 -0.0126 0.0104
H1C-5_x_2 0.0009 -0.0035
H1C-5_y_2 -0.0001 -0.0011
H1C-5_z_2 -0.0013 0.0003
H2C-5_x_1 -0.035 -0.0394
H2C-5_y_1 -0.0065 0.0122
H2C-5_z_1 -0.0109 0.0092
H2C-5_x_2 -0.0002 -0.0036
H2C-5_y_2 -0.0013 0
H2C-5_z_2 -0.0012 0.0005
H1C-12_x_1 -0.0107 -0.0045
H1C-12_y_1 0.0035 -0.0033
H1C-12_z_1 -0.0051 0.0259
H1C-12_x_2 -0.0003 -0.0015
H1C-12_y_2 0.0004 -0.0002
H1C-12_z_2 -0.0004 0.0011
H2C-12_x_1 -0.0173 -0.0082
H2C-12_y_1 0.0152 -0.0013
H2C-12_z_1 -0.01 0.0249
H2C-12_x_2 -0.0003 -0.0019
H2C-12_y_2 0.0021 0.0011
H2C-12_z_2 -0.0008 0.0007
H1C-10_x_1 -0.0101 -0.009
H1C-10_y_1 0.0046 -0.0001
H1C-10_z_1 -0.0091 0.0256
H1C-10_x_2 0.0008 -0.0009
H1C-10_y_2 0.0001 0
H1C-10_z_2 -0.0005 0.0011
H1C-3_x_1 -0.0145 -0.0651
H1C-3_y_1 -0.0095 0.0065
H1C-3_z_1 -0.0081 0.0044
H1C-3_x_2 0.0013 -0.0048
H1C-3_y_2 0.0013 -0.0015
H1C-3_z_2 -0.0012 0
H2C-3_x_1 -0.0274 -0.0585
H2C-3_y_1 -0.0053 0.0071
H2C-3_z_1 -0.0065 0.0029
H2C-3_x_2 -0.0003 -0.0047
H2C-3_y_2 0.0007 -0.0022
H2C-3_z_2 -0.001 0.0001
H1C-7_x_1 -0.0333 -0.0323
H1C-7_y_1 0.0048 0.0057
H1C-7_z_1 -0.014 0.0163
H1C-7_x_2 0.0022 -0.0029
H1C-7_y_2 -0.0001 0
H1C-7_z_2 -0.0009 0.0004
H1C-8_x_1 -0.0196 -0.0417
H1C-8_y_1 0.0129 -0.0001
H1C-8_z_1 -0.0221 0.0204
H1C-8_x_2 0.0038 -0.001
H1C-8_y_2 0.0008 -0.0006
H1C-8_z_2 -0.0009 -0.0003
H2C-8_x_1 -0.0242 -0.033
H2C-8_y_1 0.0143 0.0059
H2C-8_z_1 -0.0198 0.0191
H2C-8_x_2 0.0031 -0.0022
H2C-8_y_2 0 0.0001
H2C-8_z_2 -0.0009 -0.0001
H3C-8_x_1 -0.0303 -0.0205
H3C-8_y_1 0.021 0.0113
H3C-8_z_1 -0.0166 0.0232
H3C-8_x_2 0.0031 -0.0028
H3C-8_y_2 -0.0004 0.0007
H3C-8_z_2 -0.0012 0.0002
H1C-2_x_1 0.0219 -0.0758
H1C-2_y_1 -0.0145 -0.0091
H1C-2_z_1 -0.0102 0.0022
H1C-2_x_2 0.0029 -0.003
H1C-2_y_2 0.0074 -0.0019
H1C-2_z_2 -0.0006 -0.0006
H2C-2_x_1 0.0057 -0.0772
H2C-2_y_1 -0.0115 -0.0007
H2C-2_z_1 -0.0081 0.0016
H2C-2_x_2 0.0025 -0.0048
H2C-2_y_2 0.0023 0.0001
H2C-2_z_2 -0.0006 -0.0003
H1C-1_x_1 0.0127 -0.0801
H1C-1_y_1 -0.0234 0.0111
H1C-1_z_1 -0.0034 0.0002
H1C-1_x_2 0.0005 -0.0017
H1C-1_y_2 0.0013 0.0042
H1C-1_z_2 -0.0022 0.001
H2C-1_x_1 0.0034 -0.0793
H2C-1_y_1 -0.0078 0.0032
H2C-1_z_1 0.0003 -0.0021
H2C-1_x_2 0.0025 -0.005
H2C-1_y_2 0.0029 0.0005
H2C-1_z_2 -0.0016 0.0003
H3C-1_x_1 -0.0152 -0.0743
H3C-1_y_1 0.0063 -0.0065
H3C-1_z_1 -0.0021 0.0001
H3C-1_x_2 0.0009 -0.0059
H3C-1_y_2 0.0039 -0.0052
H3C-1_z_2 -0.0016 0.0023
H1C-11_x_1 0.0003 -0.004
H1C-11_y_1 -0.0027 -0.0018
H1C-11_z_1 -0.0022 0.0268
H1C-11_x_2 0.0011 -0.0014
H1C-11_y_2 0.0002 0.0006
H1C-11_z_2 -0.0001 0.0011
H2C-11_x_1 -0.0025 -0.0057
H2C-11_y_1 -0.0025 0.0022
H2C-11_z_1 -0.0056 0.0267
H2C-11_x_2 0.0015 -0.0009
H2C-11_y_2 -0.0011 -0.0007
H2C-11_z_2 -0.0003 0.0011
H1N-1_x_1 -0.0427 -0.0081
H1N-1_y_1 0.0117 -0.002
H1N-1_z_1 -0.0098 0.0144
H1N-1_x_2 -0.0001 -0.005
H1N-1_y_2 0.0002 -0.0013
H1N-1_z_2 -0.0009 0.0014
H1N-2_x_1 -0.0123 -0.0184
H1N-2_y_1 0.0041 0.0038
H1N-2_z_1 -0.0125 0.0251
H1N-2_x_2 0.0016 -0.0021
H1N-2_y_2 -0.0005 -0.0003
H1N-2_z_2 -0.0008 0.0007

loop_
_atom_site_Fourier_wave_vector_seq_id
_atom_site_fourier_wave_vector_q1_coeff
1 1
2 2
3 3

loop_
_atom_site_U_Fourier_id
_atom_site_U_Fourier_atom_site_label
_atom_site_U_Fourier_tens_elem
_atom_site_U_Fourier_wave_vector_seq_id
O-2_U11_1 O-2 U11 1
O-2_U22_1 O-2 U22 1
O-2_U33_1 O-2 U33 1
O-2_U12_1 O-2 U12 1
O-2_U13_1 O-2 U13 1
O-2_U23_1 O-2 U23 1
O-1_U11_1 O-1 U11 1
O-1_U22_1 O-1 U22 1
O-1_U33_1 O-1 U33 1
O-1_U12_1 O-1 U12 1
O-1_U13_1 O-1 U13 1
O-1_U23_1 O-1 U23 1
O-3_U11_1 O-3 U11 1
O-3_U22_1 O-3 U22 1
O-3_U33_1 O-3 U33 1
O-3_U12_1 O-3 U12 1
O-3_U13_1 O-3 U13 1
O-3_U23_1 O-3 U23 1
N-2_U11_1 N-2 U11 1
N-2_U22_1 N-2 U22 1
N-2_U33_1 N-2 U33 1
N-2_U12_1 N-2 U12 1
N-2_U13_1 N-2 U13 1
N-2_U23_1 N-2 U23 1
N-1_U11_1 N-1 U11 1
N-1_U22_1 N-1 U22 1
N-1_U33_1 N-1 U33 1
N-1_U12_1 N-1 U12 1
N-1_U13_1 N-1 U13 1
N-1_U23_1 N-1 U23 1
C-9_U11_1 C-9 U11 1
C-9_U22_1 C-9 U22 1
C-9_U33_1 C-9 U33 1
C-9_U12_1 C-9 U12 1
C-9_U13_1 C-9 U13 1
C-9_U23_1 C-9 U23 1
C-4_U11_1 C-4 U11 1
C-4_U22_1 C-4 U22 1
C-4_U33_1 C-4 U33 1
C-4_U12_1 C-4 U12 1
C-4_U13_1 C-4 U13 1
C-4_U23_1 C-4 U23 1
C-6_U11_1 C-6 U11 1
C-6_U22_1 C-6 U22 1
C-6_U33_1 C-6 U33 1
C-6_U12_1 C-6 U12 1
C-6_U13_1 C-6 U13 1
C-6_U23_1 C-6 U23 1
C-5_U11_1 C-5 U11 1
C-5_U22_1 C-5 U22 1
C-5_U33_1 C-5 U33 1
C-5_U12_1 C-5 U12 1
C-5_U13_1 C-5 U13 1
C-5_U23_1 C-5 U23 1
C-12_U11_1 C-12 U11 1
C-12_U22_1 C-12 U22 1
C-12_U33_1 C-12 U33 1
C-12_U12_1 C-12 U12 1
C-12_U13_1 C-12 U13 1
C-12_U23_1 C-12 U23 1
C-10_U11_1 C-10 U11 1
C-10_U22_1 C-10 U22 1
C-10_U33_1 C-10 U33 1
C-10_U12_1 C-10 U12 1
C-10_U13_1 C-10 U13 1
C-10_U23_1 C-10 U23 1
C-3_U11_1 C-3 U11 1
C-3_U22_1 C-3 U22 1
C-3_U33_1 C-3 U33 1
C-3_U12_1 C-3 U12 1
C-3_U13_1 C-3 U13 1
C-3_U23_1 C-3 U23 1
C-7_U11_1 C-7 U11 1
C-7_U22_1 C-7 U22 1
C-7_U33_1 C-7 U33 1
C-7_U12_1 C-7 U12 1
C-7_U13_1 C-7 U13 1
C-7_U23_1 C-7 U23 1
C-8_U11_1 C-8 U11 1
C-8_U22_1 C-8 U22 1
C-8_U33_1 C-8 U33 1
C-8_U12_1 C-8 U12 1
C-8_U13_1 C-8 U13 1
C-8_U23_1 C-8 U23 1
C-2_U11_1 C-2 U11 1
C-2_U22_1 C-2 U22 1
C-2_U33_1 C-2 U33 1
C-2_U12_1 C-2 U12 1
C-2_U13_1 C-2 U13 1
C-2_U23_1 C-2 U23 1
C-1_U11_1 C-1 U11 1
C-1_U22_1 C-1 U22 1
C-1_U33_1 C-1 U33 1
C-1_U12_1 C-1 U12 1
C-1_U13_1 C-1 U13 1
C-1_U23_1 C-1 U23 1
C-11_U11_1 C-11 U11 1
C-11_U22_1 C-11 U22 1
C-11_U33_1 C-11 U33 1
C-11_U12_1 C-11 U12 1
C-11_U13_1 C-11 U13 1
C-11_U23_1 C-11 U23 1

loop_
_atom_site_U_Fourier_param_id
_atom_site_U_Fourier_param_cos
_atom_site_U_Fourier_param_sin
O-2_U11_1 -0.0003(7) -0.0001(7)
O-2_U22_1 0.0007(7) -0.0004(6)
O-2_U33_1 0.0004(7) 0.0018(7)
O-2_U12_1 0.0007(5) -0.0001(5)
O-2_U13_1 -0.0007(5) -0.0001(5)
O-2_U23_1 0.0008(6) 0.0013(6)
O-1_U11_1 0.0003(7) 0.0027(7)
O-1_U22_1 -0.0013(6) 0.0001(6)
O-1_U33_1 -0.0022(8) 0.0038(7)
O-1_U12_1 -0.0003(5) 0.0001(5)
O-1_U13_1 0.0005(6) -0.0028(6)
O-1_U23_1 0.0004(6) 0.0005(6)
O-3_U11_1 0.0019(7) 0.0014(7)
O-3_U22_1 -0.0013(8) 0.0000(9)
O-3_U33_1 -0.0026(9) -0.0031(8)
O-3_U12_1 -0.0018(6) -0.0010(6)
O-3_U13_1 -0.0005(6) 0.0017(6)
O-3_U23_1 0.0005(7) -0.0015(7)
N-2_U11_1 0.0022(8) -0.0006(8)
N-2_U22_1 -0.0018(7) 0.0022(7)
N-2_U33_1 -0.0007(9) -0.0011(8)
N-2_U12_1 0.0002(6) -0.0012(6)
N-2_U13_1 -0.0003(7) 0.0003(6)
N-2_U23_1 -0.0009(7) 0.0001(7)
N-1_U11_1 -0.0019(9) 0.0074(9)
N-1_U22_1 0.0012(8) -0.0006(7)
N-1_U33_1 -0.0036(8) 0.0023(8)
N-1_U12_1 -0.0035(7) 0.0008(6)
N-1_U13_1 0.0044(7) -0.0034(7)
N-1_U23_1 0.0021(7) -0.0016(7)
C-9_U11_1 -0.0011(9) -0.0002(9)
C-9_U22_1 0.0009(9) 0.0009(9)
C-9_U33_1 0.0009(10) -0.0005(9)
C-9_U12_1 0.0000(7) 0.0005(7)
C-9_U13_1 -0.0001(7) -0.0017(7)
C-9_U23_1 0.0005(8) -0.0007(8)
C-4_U11_1 0.0087(17) -0.0009(15)
C-4_U22_1 -0.0042(14) -0.0029(14)
C-4_U33_1 -0.0031(11) 0.0016(11)
C-4_U12_1 0.0003(12) -0.0001(12)
C-4_U13_1 -0.0011(11) -0.0039(11)
C-4_U23_1 0.0011(11) 0.0030(11)
C-6_U11_1 0.0079(12) 0.0055(12)
C-6_U22_1 0.0002(11) 0.0008(11)
C-6_U33_1 -0.0035(10) -0.0002(10)
C-6_U12_1 0.0005(9) -0.0005(9)
C-6_U13_1 -0.0020(9) -0.0011(9)
C-6_U23_1 -0.0014(9) 0.0004(9)
C-5_U11_1 0.0090(14) -0.0018(14)
C-5_U22_1 -0.0018(12) -0.0010(12)
C-5_U33_1 -0.0064(11) 0.0041(11)
C-5_U12_1 0.0000(10) -0.0006(10)
C-5_U13_1 -0.0006(10) -0.0007(10)
C-5_U23_1 0.0001(10) 0.0010(10)
C-12_U11_1 -0.0022(9) -0.0004(9)
C-12_U22_1 0.0029(10) -0.0012(10)
C-12_U33_1 0.0012(11) 0.0005(9)
C-12_U12_1 -0.0002(7) -0.0007(8)
C-12_U13_1 0.0004(8) 0.0010(7)
C-12_U23_1 0.0017(8) 0.0011(9)
C-10_U11_1 0.0019(9) 0.0000(9)
C-10_U22_1 0.0001(8) 0.0002(8)
C-10_U33_1 -0.0018(11) -0.0015(9)
C-10_U12_1 -0.0023(7) 0.0001(7)
C-10_U13_1 -0.0006(8) 0.0008(7)
C-10_U23_1 0.0005(7) -0.0009(8)
C-3_U11_1 0.0154(17) -0.0028(16)
C-3_U22_1 -0.0046(15) -0.0060(15)
C-3_U33_1 -0.0100(12) 0.0048(12)
C-3_U12_1 -0.0036(12) 0.0016(12)
C-3_U13_1 -0.0015(12) -0.0043(11)
C-3_U23_1 0.0019(11) 0.0025(11)
C-7_U11_1 0.0007(11) 0.0068(11)
C-7_U22_1 0.0003(9) -0.0002(9)
C-7_U33_1 -0.0002(11) -0.0006(11)
C-7_U12_1 0.0003(8) -0.0004(8)
C-7_U13_1 0.0015(9) -0.0040(8)
C-7_U23_1 0.0005(8) 0.0011(8)
C-8_U11_1 0.0020(12) 0.0011(12)
C-8_U22_1 0.0000(14) 0.0040(14)
C-8_U33_1 0.0018(14) 0.0012(14)
C-8_U12_1 0.0007(10) -0.0007(10)
C-8_U13_1 -0.0033(10) -0.0019(10)
C-8_U23_1 0.0012(11) -0.0003(11)
C-2_U11_1 0.010(2) -0.0077(19)
C-2_U22_1 -0.0063(18) -0.0015(19)
C-2_U33_1 -0.0086(14) -0.0002(14)
C-2_U12_1 0.0002(17) 0.0029(16)
C-2_U13_1 0.0005(14) -0.0030(13)
C-2_U23_1 0.0023(14) 0.0042(14)
C-1_U11_1 0.025(2) -0.003(2)
C-1_U22_1 -0.013(2) -0.008(2)
C-1_U33_1 -0.0195(17) 0.0029(17)
C-1_U12_1 0.0034(19) 0.0021(19)
C-1_U13_1 -0.0017(16) -0.0049(15)
C-1_U23_1 0.0080(17) 0.0064(17)
C-11_U11_1 -0.0008(9) 0.0010(9)
C-11_U22_1 0.0006(9) 0.0005(9)
C-11_U33_1 0.0003(11) 0.0005(10)
C-11_U12_1 -0.0017(6) 0.0011(7)
C-11_U13_1 0.0005(7) 0.0006(7)
C-11_U23_1 0.0001(8) 0.0005(8)

loop_
_atom_type_symbol
_atom_type_scat_dispersion_real
_atom_type_scat_dispersion_imag
_atom_type_scat_source
C 0.0033 0.0016 'International Tables Vol C tables 4.2.6.8 and 6.1.1.1'
H 0.0000 0.0000 'International Tables Vol C tables 4.2.6.8 and 6.1.1.1'
N 0.0061 0.0033 'International Tables Vol C tables 4.2.6.8 and 6.1.1.1'
O 0.0106 0.0060 'International Tables Vol C tables 4.2.6.8 and 6.1.1.1'

loop_
_cell_wave_vector_seq_id
_cell_wave_vector_x
_cell_wave_vector_y
_cell_wave_vector_z
1 0.225300 0.000000 0.504400
